data_4112856
loop_
_publ_author_name
'Xuliang Dai'
'Timothy H. Warren'

_publ_contact_author 'Timothy H. Warren'
_publ_contact_author_email thw@georgetown.edu
_publ_section_title
;
 Discrete Bridging and Terminal Copper Carbenes in Copper-Catalyzed
 Cyclopropanation
;
_journal_name_full 'Journal of the American Chemical Society'
_journal_page_first 10085
_journal_page_last 10094
_journal_paper_doi 10.1021/ja047935q
_journal_volume 126
_journal_year 2004
_chemical_formula_sum 'C55 H60 Cu2 N4'
_chemical_formula_weight 904.15
_chemical_name_common {[Me2NN]Cu}2(m-CPh2)
_chemical_name_systematic
; 
 ? 
;
_space_group_IT_number 15
_symmetry_cell_setting monoclinic
_symmetry_space_group_name_Hall '-C 2yc'
_symmetry_space_group_name_H-M 'C 1 2/c 1'
_atom_sites_solution_hydrogens geom
_atom_sites_solution_primary direct
_atom_sites_solution_secondary difmap
_audit_creation_method SHELXL-97
_cell_angle_alpha 90.00
_cell_angle_beta 112.538(2)
_cell_angle_gamma 90.00
_cell_formula_units_Z 8
_cell_length_a 23.906(2)
_cell_length_b 23.681(2)
_cell_length_c 19.3596(19)
_cell_measurement_reflns_used 5541
_cell_measurement_temperature 183(2)
_cell_measurement_theta_max 27.140
_cell_measurement_theta_min 2.774
_cell_volume 10122.8(16)
_computing_cell_refinement 'Bruker SMART'
_computing_data_collection 'Bruker SMART'
_computing_data_reduction 'Bruker SHELXTL'
_computing_molecular_graphics 'ORTEP-3 for Windows; Ferrugia L J (1997), J. Appl. Cryst. 30, 565'
_computing_publication_material 'Bruker SHELXTL'
_computing_structure_refinement 'SHELXL-97 (Sheldrick, 1997)'
_computing_structure_solution 'SHELXS-97 (Sheldrick, 1990)'
_diffrn_ambient_temperature 183(2)
_diffrn_measured_fraction_theta_full 1.000
_diffrn_measured_fraction_theta_max 1.000
_diffrn_radiation_monochromator graphite
_diffrn_radiation_source 'fine-focus sealed tube'
_diffrn_radiation_type MoK\a
_diffrn_radiation_wavelength 0.71073
_diffrn_reflns_av_R_equivalents 0.0857
_diffrn_reflns_av_sigmaI/netI 0.0968
_diffrn_reflns_limit_h_max 28
_diffrn_reflns_limit_h_min -28
_diffrn_reflns_limit_k_max 28
_diffrn_reflns_limit_k_min -28
_diffrn_reflns_limit_l_max 22
_diffrn_reflns_limit_l_min -23
_diffrn_reflns_number 37875
_diffrn_reflns_theta_full 25.00
_diffrn_reflns_theta_max 25.00
_diffrn_reflns_theta_min 1.26
_exptl_absorpt_coefficient_mu 0.878
_exptl_absorpt_correction_T_max 1.000
_exptl_absorpt_correction_T_min 0.851
_exptl_absorpt_correction_type multi-scan
_exptl_absorpt_process_details 'SADABS based on Blessing's method; Blessing, Acta Cryst. (1995) A51 33-38'
_exptl_crystal_colour dark_purple
_exptl_crystal_density_diffrn 1.187
_exptl_crystal_description plate
_exptl_crystal_F_000 3808
_exptl_crystal_size_max 0.50
_exptl_crystal_size_mid 0.20
_exptl_crystal_size_min 0.18
_refine_diff_density_max 0.447
_refine_diff_density_min -0.592
_refine_diff_density_rms 0.081
_refine_ls_extinction_method none
_refine_ls_goodness_of_fit_ref 0.900
_refine_ls_hydrogen_treatment mixed
_refine_ls_matrix_type full
_refine_ls_number_parameters 562
_refine_ls_number_reflns 8909
_refine_ls_number_restraints 0
_refine_ls_restrained_S_all 0.900
_refine_ls_R_factor_all 0.0860
_refine_ls_R_factor_gt 0.0479
_refine_ls_shift/su_max 0.001
_refine_ls_shift/su_mean 0.000
_refine_ls_structure_factor_coef Fsqd
_refine_ls_weighting_details 'calc w=1/[\s^2^(Fo^2^)+(0.0575P)^2^+0.0000P] where P=(Fo^2^+2Fc^2^)/3'
_refine_ls_weighting_scheme calc
_refine_ls_wR_factor_gt 0.1068
_refine_ls_wR_factor_ref 0.1166
_reflns_number_gt 5417
_reflns_number_total 8909
_reflns_threshold_expression >2sigma(I)
_cod_data_source_file ja047935qsi20040601_123821.cif
_cod_data_source_block c:\papers\cu_cph~2\03094\sqz2
_cod_original_cell_volume 10122.9(18)
_cod_database_code 4112856

loop_
_symmetry_equiv_pos_as_xyz
'x, y, z'
'-x, y, -z+1/2'
'x+1/2, y+1/2, z'
'-x+1/2, y+1/2, -z+1/2'
'-x, -y, -z'
'x, -y, z-1/2'
'-x+1/2, -y+1/2, -z'
'x+1/2, -y+1/2, z-1/2'

loop_
_atom_site_label
_atom_site_type_symbol
_atom_site_fract_x
_atom_site_fract_y
_atom_site_fract_z
_atom_site_U_iso_or_equiv
_atom_site_adp_type
_atom_site_occupancy
_atom_site_symmetry_multiplicity
_atom_site_calc_flag
_atom_site_refinement_flags
Cu1 Cu 0.23299(2) 0.132428(19) 0.26363(2) 0.01982(13) Uani 1 1 d .
Cu2 Cu 0.32991(2) 0.084517(19) 0.33267(3) 0.01965(13) Uani 1 1 d .
N1 N 0.14757(14) 0.13248(13) 0.25169(17) 0.0236(8) Uani 1 1 d .
C43 C 0.29066(16) 0.14503(16) 0.3637(2) 0.0215(9) Uani 1 1 d .
N3 N 0.41819(14) 0.09158(13) 0.36233(17) 0.0234(8) Uani 1 1 d .
N2 N 0.21743(14) 0.14009(12) 0.15728(16) 0.0201(7) Uani 1 1 d .
N4 N 0.32595(13) 0.00289(12) 0.30956(16) 0.0194(7) Uani 1 1 d .
C24 C 0.37067(18) -0.02344(16) 0.2975(2) 0.0225(9) Uani 1 1 d .
C27 C 0.45104(17) 0.13733(17) 0.4094(2) 0.0270(10) Uani 1 1 d .
C33 C 0.28062(17) -0.03134(15) 0.3197(2) 0.0215(9) Uani 1 1 d .
C1 C 0.10361(18) 0.12192(17) 0.1867(2) 0.0284(10) Uani 1 1 d .
C12 C 0.26030(17) 0.16875(15) 0.13316(19) 0.0208(9) Uani 1 1 d .
C50 C 0.29235(17) 0.20744(15) 0.3616(2) 0.0209(9) Uani 1 1 d .
C3 C 0.16397(17) 0.12651(16) 0.1049(2) 0.0237(9) Uani 1 1 d .
C38 C 0.29375(19) -0.05839(15) 0.3885(2) 0.0247(10) Uani 1 1 d .
C13 C 0.30925(17) 0.13941(15) 0.1265(2) 0.0204(9) Uani 1 1 d .
C23 C 0.42502(18) 0.00226(17) 0.3046(2) 0.0265(10) Uani 1 1 d .
H23 H 0.4486 -0.0170 0.2821 0.032 Uiso 1 1 calc R
C45 C 0.26949(18) 0.07046(16) 0.4423(2) 0.0267(10) Uani 1 1 d .
H45 H 0.2425 0.0533 0.3976 0.032 Uiso 1 1 calc R
C26 C 0.36457(19) -0.08606(16) 0.2785(2) 0.0319(10) Uani 1 1 d .
H26A H 0.3732 -0.1081 0.3243 0.048 Uiso 1 1 calc R
H26B H 0.3934 -0.0964 0.2557 0.048 Uiso 1 1 calc R
H26C H 0.3232 -0.0940 0.2433 0.048 Uiso 1 1 calc R
C20 C 0.31736(19) 0.07730(16) 0.1419(2) 0.0325(11) Uani 1 1 d .
H20A H 0.3531 0.0641 0.1335 0.049 Uiso 1 1 calc R
H20B H 0.2814 0.0571 0.1085 0.049 Uiso 1 1 calc R
H20C H 0.3229 0.0701 0.1940 0.049 Uiso 1 1 calc R
C51 C 0.27165(18) 0.24122(16) 0.4073(2) 0.0279(10) Uani 1 1 d .
H51 H 0.2584 0.2238 0.4426 0.033 Uiso 1 1 calc R
C6 C 0.13057(17) 0.14897(17) 0.3129(2) 0.0246(10) Uani 1 1 d .
C37 C 0.2480(2) -0.08904(16) 0.3998(2) 0.0328(11) Uani 1 1 d .
H37 H 0.2564 -0.1072 0.4464 0.039 Uiso 1 1 calc R
C16 C 0.29388(19) 0.25425(17) 0.0947(2) 0.0317(11) Uani 1 1 d .
H16 H 0.2887 0.2934 0.0833 0.038 Uiso 1 1 calc R
C34 C 0.22264(17) -0.03639(16) 0.2623(2) 0.0242(9) Uani 1 1 d .
C14 C 0.34995(18) 0.16947(17) 0.1046(2) 0.0293(10) Uani 1 1 d .
H14 H 0.3833 0.1504 0.1000 0.035 Uiso 1 1 calc R
C22 C 0.44936(17) 0.05332(17) 0.3411(2) 0.0254(10) Uani 1 1 d .
C36 C 0.1910(2) -0.09332(17) 0.3446(3) 0.0351(11) Uani 1 1 d .
H36 H 0.1602 -0.1138 0.3533 0.042 Uiso 1 1 calc R
C44 C 0.29870(17) 0.12035(15) 0.4376(2) 0.0224(9) Uani 1 1 d .
C11 C 0.12443(17) 0.10823(17) 0.3620(2) 0.0279(10) Uani 1 1 d .
C41 C 0.20848(19) -0.00976(17) 0.1875(2) 0.0363(11) Uani 1 1 d .
H41A H 0.1664 -0.0181 0.1550 0.054 Uiso 1 1 calc R
H41B H 0.2357 -0.0250 0.1650 0.054 Uiso 1 1 calc R
H41C H 0.2140 0.0312 0.1935 0.054 Uiso 1 1 calc R
C35 C 0.17917(19) -0.06757(16) 0.2768(2) 0.0318(11) Uani 1 1 d .
H35 H 0.1399 -0.0712 0.2386 0.038 Uiso 1 1 calc R
C5 C 0.15596(19) 0.12630(19) 0.0232(2) 0.0385(12) Uani 1 1 d .
H5A H 0.1559 0.1652 0.0060 0.058 Uiso 1 1 calc R
H5B H 0.1175 0.1081 -0.0068 0.058 Uiso 1 1 calc R
H5C H 0.1894 0.1054 0.0177 0.058 Uiso 1 1 calc R
C2 C 0.11237(18) 0.11349(17) 0.1194(2) 0.0300(10) Uani 1 1 d .
H2 H 0.0795 0.0971 0.0793 0.036 Uiso 1 1 calc R
C46 C 0.2785(2) 0.04527(17) 0.5098(2) 0.0367(11) Uani 1 1 d .
H46 H 0.2569 0.0119 0.5112 0.044 Uiso 1 1 calc R
C48 C 0.3504(2) 0.11659(17) 0.5724(2) 0.0350(11) Uani 1 1 d .
H48 H 0.3794 0.1318 0.6172 0.042 Uiso 1 1 calc R
C55 C 0.30928(18) 0.23465(17) 0.3089(2) 0.0306(10) Uani 1 1 d .
H55 H 0.3216 0.2129 0.2759 0.037 Uiso 1 1 calc R
C49 C 0.33996(18) 0.14280(16) 0.5050(2) 0.0269(10) Uani 1 1 d .
H49 H 0.3610 0.1766 0.5041 0.032 Uiso 1 1 calc R
C7 C 0.12206(18) 0.20642(17) 0.3230(2) 0.0308(10) Uani 1 1 d .
C54 C 0.3084(2) 0.29305(18) 0.3039(3) 0.0420(12) Uani 1 1 d .
H54 H 0.3210 0.3110 0.2685 0.050 Uiso 1 1 calc R
C53 C 0.2895(2) 0.32501(18) 0.3500(3) 0.0416(12) Uani 1 1 d .
H53 H 0.2895 0.3650 0.3467 0.050 Uiso 1 1 calc R
C52 C 0.2706(2) 0.29909(18) 0.4011(2) 0.0394(12) Uani 1 1 d .
H52 H 0.2567 0.3214 0.4321 0.047 Uiso 1 1 calc R
C9 C 0.10653(19) 0.1828(2) 0.4356(2) 0.0425(12) Uani 1 1 d .
H9 H 0.0992 0.1945 0.4783 0.051 Uiso 1 1 calc R
C10 C 0.11418(19) 0.1270(2) 0.4244(2) 0.0402(12) Uani 1 1 d .
H10 H 0.1125 0.1002 0.4600 0.048 Uiso 1 1 calc R
C47 C 0.3189(2) 0.06830(17) 0.5751(2) 0.0358(11) Uani 1 1 d .
H47 H 0.3251 0.0511 0.6218 0.043 Uiso 1 1 calc R
C4 C 0.03823(18) 0.1188(2) 0.1791(3) 0.0462(13) Uani 1 1 d .
H4A H 0.0345 0.0913 0.2149 0.069 Uiso 1 1 calc R
H4B H 0.0127 0.1071 0.1282 0.069 Uiso 1 1 calc R
H4C H 0.0252 0.1560 0.1893 0.069 Uiso 1 1 calc R
C19 C 0.1238(2) 0.04595(18) 0.3461(3) 0.0445(12) Uani 1 1 d .
H19A H 0.1427 0.0253 0.3933 0.067 Uiso 1 1 calc R
H19B H 0.1463 0.0388 0.3141 0.067 Uiso 1 1 calc R
H19C H 0.0818 0.0332 0.3207 0.067 Uiso 1 1 calc R
C17 C 0.25210(18) 0.22622(16) 0.1163(2) 0.0259(10) Uani 1 1 d .
C15 C 0.34244(19) 0.22648(17) 0.0895(2) 0.0333(11) Uani 1 1 d .
H15 H 0.3709 0.2465 0.0755 0.040 Uiso 1 1 calc R
C21 C 0.19860(19) 0.25840(18) 0.1203(2) 0.0371(11) Uani 1 1 d .
H21A H 0.2012 0.2981 0.1077 0.056 Uiso 1 1 calc R
H21B H 0.1991 0.2558 0.1711 0.056 Uiso 1 1 calc R
H21C H 0.1609 0.2421 0.0848 0.056 Uiso 1 1 calc R
C42 C 0.3556(2) -0.05551(18) 0.4499(2) 0.0387(12) Uani 1 1 d .
H42A H 0.3520 -0.0593 0.4985 0.058 Uiso 1 1 calc R
H42B H 0.3744 -0.0191 0.4476 0.058 Uiso 1 1 calc R
H42C H 0.3808 -0.0862 0.4437 0.058 Uiso 1 1 calc R
C28 C 0.47401(18) 0.13074(18) 0.4866(2) 0.0329(10) Uani 1 1 d .
C32 C 0.45778(19) 0.18863(19) 0.3765(3) 0.0373(11) Uani 1 1 d .
C25 C 0.51589(18) 0.06320(18) 0.3585(2) 0.0366(11) Uani 1 1 d .
H25A H 0.5210 0.0991 0.3365 0.055 Uiso 1 1 calc R
H25B H 0.5317 0.0324 0.3374 0.055 Uiso 1 1 calc R
H25C H 0.5381 0.0645 0.4128 0.055 Uiso 1 1 calc R
C18 C 0.1242(2) 0.24941(18) 0.2675(3) 0.0459(13) Uani 1 1 d .
H18A H 0.0955 0.2390 0.2175 0.069 Uiso 1 1 calc R
H18B H 0.1652 0.2509 0.2675 0.069 Uiso 1 1 calc R
H18C H 0.1134 0.2865 0.2810 0.069 Uiso 1 1 calc R
C39 C 0.4690(2) 0.07503(18) 0.5212(2) 0.0434(12) Uani 1 1 d .
H39A H 0.4279 0.0600 0.4961 0.065 Uiso 1 1 calc R
H39B H 0.4775 0.0805 0.5745 0.065 Uiso 1 1 calc R
H39C H 0.4983 0.0483 0.5156 0.065 Uiso 1 1 calc R
C8 C 0.10953(19) 0.22211(19) 0.3848(2) 0.0383(12) Uani 1 1 d .
H8 H 0.1029 0.2608 0.3921 0.046 Uiso 1 1 calc R
C40 C 0.4383(2) 0.1946(2) 0.2939(3) 0.0532(14) Uani 1 1 d .
H40A H 0.4309 0.2345 0.2801 0.080 Uiso 1 1 calc R
H40B H 0.4010 0.1730 0.2688 0.080 Uiso 1 1 calc R
H40C H 0.4702 0.1802 0.2786 0.080 Uiso 1 1 calc R
C29 C 0.5016(2) 0.1765(2) 0.5318(3) 0.0488(13) Uani 1 1 d .
H29 H 0.5166 0.1727 0.5847 0.059 Uiso 1 1 calc R
C30 C 0.5071(2) 0.2269(2) 0.5007(3) 0.0580(15) Uani 1 1 d .
H30 H 0.5259 0.2580 0.5321 0.070 Uiso 1 1 calc R
C31 C 0.4860(2) 0.2330(2) 0.4248(3) 0.0533(14) Uani 1 1 d .
H31 H 0.4906 0.2683 0.4044 0.064 Uiso 1 1 calc R

loop_
_atom_site_aniso_label
_atom_site_aniso_U_11
_atom_site_aniso_U_22
_atom_site_aniso_U_33
_atom_site_aniso_U_23
_atom_site_aniso_U_13
_atom_site_aniso_U_12
Cu1 0.0190(3) 0.0225(3) 0.0192(3) -0.0011(2) 0.0087(2) 0.0002(2)
Cu2 0.0183(3) 0.0208(3) 0.0210(3) -0.0007(2) 0.0088(2) 0.0003(2)
N1 0.0189(18) 0.033(2) 0.0201(18) -0.0049(16) 0.0090(15) 0.0003(16)
C43 0.017(2) 0.028(2) 0.020(2) 0.0010(17) 0.0074(18) -0.0020(18)
N3 0.0221(19) 0.0269(19) 0.0224(18) -0.0027(15) 0.0099(16) -0.0024(16)
N2 0.0215(18) 0.0225(18) 0.0201(18) 0.0006(14) 0.0120(15) 0.0017(15)
N4 0.0205(18) 0.0224(18) 0.0167(17) -0.0018(14) 0.0088(15) -0.0021(15)
C24 0.028(2) 0.024(2) 0.015(2) 0.0035(17) 0.0073(18) 0.0072(19)
C27 0.014(2) 0.032(2) 0.034(3) -0.007(2) 0.0092(19) -0.0021(19)
C33 0.026(2) 0.016(2) 0.026(2) -0.0036(17) 0.014(2) 0.0057(18)
C1 0.023(2) 0.032(2) 0.031(2) -0.001(2) 0.011(2) 0.005(2)
C12 0.028(2) 0.022(2) 0.011(2) 0.0027(16) 0.0063(18) 0.0003(18)
C50 0.020(2) 0.021(2) 0.018(2) -0.0021(17) 0.0041(18) -0.0031(17)
C3 0.024(2) 0.026(2) 0.021(2) -0.0015(18) 0.0086(19) 0.0000(19)
C38 0.039(3) 0.016(2) 0.023(2) -0.0023(18) 0.017(2) -0.0030(19)
C13 0.022(2) 0.022(2) 0.022(2) -0.0017(17) 0.0132(18) 0.0039(18)
C23 0.028(2) 0.037(3) 0.019(2) -0.0005(19) 0.0144(19) 0.003(2)
C45 0.031(2) 0.025(2) 0.027(2) 0.0002(19) 0.014(2) 0.0000(19)
C26 0.040(3) 0.026(2) 0.035(3) -0.003(2) 0.021(2) 0.004(2)
C20 0.041(3) 0.028(2) 0.036(3) 0.004(2) 0.024(2) 0.007(2)
C51 0.032(3) 0.022(2) 0.030(2) 0.0016(19) 0.012(2) 0.0045(19)
C6 0.015(2) 0.035(3) 0.026(2) -0.0106(19) 0.0107(19) -0.0018(19)
C37 0.044(3) 0.025(2) 0.038(3) -0.001(2) 0.026(2) -0.004(2)
C16 0.043(3) 0.022(2) 0.036(3) 0.010(2) 0.022(2) 0.001(2)
C34 0.024(2) 0.021(2) 0.026(2) -0.0054(18) 0.008(2) 0.0020(18)
C14 0.026(2) 0.036(3) 0.027(2) 0.002(2) 0.011(2) 0.004(2)
C22 0.020(2) 0.035(3) 0.024(2) 0.0024(19) 0.0122(19) 0.002(2)
C36 0.042(3) 0.024(2) 0.051(3) -0.004(2) 0.031(3) -0.012(2)
C44 0.025(2) 0.020(2) 0.025(2) 0.0016(18) 0.0122(19) 0.0060(18)
C11 0.020(2) 0.036(2) 0.034(3) -0.003(2) 0.017(2) -0.004(2)
C41 0.039(3) 0.029(2) 0.036(3) 0.000(2) 0.010(2) -0.006(2)
C35 0.030(3) 0.024(2) 0.047(3) -0.005(2) 0.021(2) -0.003(2)
C5 0.035(3) 0.059(3) 0.021(2) -0.005(2) 0.011(2) -0.006(2)
C2 0.024(2) 0.041(3) 0.022(2) -0.004(2) 0.0047(19) 0.001(2)
C46 0.060(3) 0.026(2) 0.034(3) 0.002(2) 0.029(3) -0.004(2)
C48 0.051(3) 0.028(3) 0.024(2) -0.002(2) 0.012(2) 0.005(2)
C55 0.035(3) 0.032(3) 0.026(2) -0.001(2) 0.014(2) -0.005(2)
C49 0.033(3) 0.022(2) 0.025(2) -0.0046(18) 0.010(2) -0.0022(19)
C7 0.028(3) 0.035(3) 0.032(3) -0.007(2) 0.013(2) -0.003(2)
C54 0.057(3) 0.032(3) 0.037(3) 0.009(2) 0.019(3) -0.009(2)
C53 0.052(3) 0.020(2) 0.045(3) 0.009(2) 0.011(3) 0.003(2)
C52 0.040(3) 0.033(3) 0.041(3) -0.005(2) 0.011(2) 0.010(2)
C9 0.031(3) 0.070(4) 0.028(3) -0.020(3) 0.013(2) -0.006(3)
C10 0.034(3) 0.056(3) 0.037(3) -0.005(2) 0.020(2) -0.002(2)
C47 0.062(3) 0.029(3) 0.020(2) 0.0057(19) 0.021(2) 0.013(2)
C4 0.025(3) 0.071(4) 0.042(3) -0.012(3) 0.013(2) -0.002(2)
C19 0.040(3) 0.039(3) 0.061(3) -0.001(3) 0.027(3) -0.005(2)
C17 0.028(2) 0.029(2) 0.023(2) 0.0056(19) 0.012(2) 0.0074(19)
C15 0.034(3) 0.033(3) 0.037(3) 0.005(2) 0.019(2) -0.003(2)
C21 0.042(3) 0.037(3) 0.040(3) 0.010(2) 0.023(2) 0.013(2)
C42 0.047(3) 0.043(3) 0.029(3) 0.003(2) 0.017(2) -0.001(2)
C28 0.027(3) 0.034(3) 0.035(3) -0.010(2) 0.009(2) -0.002(2)
C32 0.023(3) 0.040(3) 0.047(3) 0.000(2) 0.011(2) -0.006(2)
C25 0.028(3) 0.044(3) 0.044(3) -0.006(2) 0.021(2) -0.002(2)
C18 0.052(3) 0.032(3) 0.057(3) -0.002(2) 0.024(3) 0.008(2)
C39 0.049(3) 0.047(3) 0.029(3) 0.003(2) 0.009(2) 0.013(2)
C8 0.038(3) 0.041(3) 0.040(3) -0.017(2) 0.020(2) -0.005(2)
C40 0.052(3) 0.064(4) 0.053(3) 0.012(3) 0.030(3) 0.000(3)
C29 0.039(3) 0.056(4) 0.040(3) -0.011(3) 0.003(2) 0.009(3)
C30 0.039(3) 0.048(3) 0.076(4) -0.024(3) 0.009(3) -0.010(3)
C31 0.040(3) 0.038(3) 0.082(4) -0.004(3) 0.022(3) -0.006(3)

loop_
_atom_type_symbol
_atom_type_description
_atom_type_scat_dispersion_real
_atom_type_scat_dispersion_imag
_atom_type_scat_source
C C 0.0033 0.0016 'International Tables Vol C Tables 4.2.6.8 and 6.1.1.4'
H H 0.0000 0.0000 'International Tables Vol C Tables 4.2.6.8 and 6.1.1.4'
N N 0.0061 0.0033 'International Tables Vol C Tables 4.2.6.8 and 6.1.1.4'
Cu Cu 0.3201 1.2651 'International Tables Vol C Tables 4.2.6.8 and 6.1.1.4'

loop_
_geom_angle_atom_site_label_1
_geom_angle_atom_site_label_2
_geom_angle_atom_site_label_3
_geom_angle
C43 Cu1 N2 145.10(14)
C43 Cu1 N1 115.48(14)
N2 Cu1 N1 96.11(13)
C43 Cu1 Cu2 50.40(11)
N2 Cu1 Cu2 111.95(9)
N1 Cu1 Cu2 141.54(9)
C43 Cu2 N3 116.13(14)
C43 Cu2 N4 143.99(14)
N3 Cu2 N4 95.85(12)
C43 Cu2 Cu1 50.09(11)
N3 Cu2 Cu1 143.01(9)
N4 Cu2 Cu1 111.95(9)
C1 N1 C6 117.5(3)
C1 N1 Cu1 121.6(3)
C6 N1 Cu1 120.6(2)
C50 C43 C44 115.0(3)
C50 C43 Cu1 98.3(2)
C44 C43 Cu1 133.3(3)
C50 C43 Cu2 135.4(3)
C44 C43 Cu2 96.2(2)
Cu1 C43 Cu2 79.51(14)
C22 N3 C27 118.2(3)
C22 N3 Cu2 121.0(3)
C27 N3 Cu2 120.8(2)
C3 N2 C12 117.3(3)
C3 N2 Cu1 121.3(2)
C12 N2 Cu1 120.7(2)
C24 N4 C33 117.4(3)
C24 N4 Cu2 121.6(3)
C33 N4 Cu2 119.8(2)
N4 C24 C23 124.0(4)
N4 C24 C26 119.3(3)
C23 C24 C26 116.7(3)
C28 C27 C32 121.1(4)
C28 C27 N3 119.4(4)
C32 C27 N3 119.5(4)
C38 C33 C34 120.3(4)
C38 C33 N4 119.1(3)
C34 C33 N4 120.6(3)
N1 C1 C2 124.2(4)
N1 C1 C4 121.2(4)
C2 C1 C4 114.6(4)
C17 C12 C13 120.4(3)
C17 C12 N2 118.6(3)
C13 C12 N2 120.9(3)
C55 C50 C51 117.8(4)
C55 C50 C43 120.0(3)
C51 C50 C43 121.9(3)
N2 C3 C2 124.2(3)
N2 C3 C5 119.7(3)
C2 C3 C5 116.0(3)
C37 C38 C33 118.8(4)
C37 C38 C42 119.5(4)
C33 C38 C42 121.7(4)
C14 C13 C12 118.5(3)
C14 C13 C20 120.6(3)
C12 C13 C20 120.9(3)
C24 C23 C22 127.9(4)
C46 C45 C44 122.0(4)
C52 C51 C50 120.5(4)
C11 C6 C7 121.2(4)
C11 C6 N1 120.3(3)
C7 C6 N1 118.5(4)
C36 C37 C38 121.2(4)
C15 C16 C17 121.3(4)
C35 C34 C33 118.2(4)
C35 C34 C41 120.7(4)
C33 C34 C41 121.1(4)
C15 C14 C13 121.0(4)
N3 C22 C23 124.4(4)
N3 C22 C25 119.4(4)
C23 C22 C25 116.2(3)
C37 C36 C35 119.3(4)
C45 C44 C49 116.9(4)
C45 C44 C43 120.8(3)
C49 C44 C43 122.0(3)
C10 C11 C6 117.8(4)
C10 C11 C19 119.8(4)
C6 C11 C19 122.2(4)
C36 C35 C34 122.2(4)
C3 C2 C1 127.4(4)
C45 C46 C47 120.0(4)
C49 C48 C47 120.3(4)
C54 C55 C50 120.8(4)
C48 C49 C44 121.1(4)
C8 C7 C6 118.0(4)
C8 C7 C18 121.0(4)
C6 C7 C18 121.0(4)
C53 C54 C55 120.3(4)
C54 C53 C52 120.0(4)
C51 C52 C53 120.5(4)
C10 C9 C8 119.6(4)
C9 C10 C11 121.8(4)
C46 C47 C48 119.6(4)
C16 C17 C12 118.9(4)
C16 C17 C21 119.5(4)
C12 C17 C21 121.6(4)
C16 C15 C14 120.0(4)
C27 C28 C29 119.1(4)
C27 C28 C39 120.8(4)
C29 C28 C39 120.1(4)
C31 C32 C27 117.1(4)
C31 C32 C40 121.3(4)
C27 C32 C40 121.5(4)
C9 C8 C7 121.5(4)
C30 C29 C28 120.4(5)
C31 C30 C29 120.5(5)
C30 C31 C32 121.8(5)

loop_
_geom_bond_atom_site_label_1
_geom_bond_atom_site_label_2
_geom_bond_distance
Cu1 C43 1.922(4)
Cu1 N2 1.955(3)
Cu1 N1 1.965(3)
Cu1 Cu2 2.4635(7)
Cu2 C43 1.930(4)
Cu2 N3 1.970(3)
Cu2 N4 1.978(3)
N1 C1 1.318(5)
N1 C6 1.447(4)
C43 C50 1.479(5)
C43 C44 1.490(5)
N3 C22 1.334(5)
N3 C27 1.439(5)
N2 C3 1.331(5)
N2 C12 1.448(4)
N4 C24 1.333(4)
N4 C33 1.426(5)
C24 C23 1.393(5)
C24 C26 1.521(5)
C27 C28 1.389(5)
C27 C32 1.409(6)
C33 C38 1.401(5)
C33 C34 1.410(5)
C1 C2 1.411(5)
C1 C4 1.514(5)
C12 C17 1.396(5)
C12 C13 1.409(5)
C50 C55 1.392(5)
C50 C51 1.415(5)
C3 C2 1.401(5)
C3 C5 1.518(5)
C38 C37 1.399(5)
C38 C42 1.503(5)
C13 C14 1.396(5)
C13 C20 1.499(5)
C23 C22 1.409(5)
C45 C46 1.375(5)
C45 C44 1.393(5)
C51 C52 1.375(5)
C6 C11 1.400(5)
C6 C7 1.400(5)
C37 C36 1.374(6)
C16 C15 1.371(5)
C16 C17 1.391(5)
C34 C35 1.388(5)
C34 C41 1.494(5)
C14 C15 1.378(5)
C22 C25 1.513(5)
C36 C35 1.376(6)
C44 C49 1.404(5)
C11 C10 1.394(5)
C11 C19 1.505(6)
C46 C47 1.377(6)
C48 C49 1.378(5)
C48 C47 1.381(6)
C55 C54 1.386(5)
C7 C8 1.391(5)
C7 C18 1.495(6)
C54 C53 1.371(6)
C53 C52 1.379(6)
C9 C10 1.362(6)
C9 C8 1.376(6)
C17 C21 1.516(5)
C28 C29 1.391(6)
C28 C39 1.506(6)
C32 C31 1.396(6)
C32 C40 1.491(6)
C29 C30 1.367(7)
C30 C31 1.365(7)
